data_2240620
loop_
_publ_author_name
'Werner, Julia'
'Jess, Inke'
'N\"ather, Christian'

_publ_section_title
;
 Crystal structure of
 poly[[\m-4-(hydroxymethyl)pyridine-\k^2^<i>N</i>:<i>O</i>][4-(hydroxymethyl)pyridine-\k<i>N</i>](\m-thiocyanato-\k^2^<i>N</i>:<i>S</i>)(thiocyanato-\k<i>N</i>)cadmium]
;
_journal_coeditor_code WM5156
_journal_issue 6
_journal_name_full 'Acta Crystallographica Section E'
_journal_page_first m129
_journal_page_last m130
_journal_paper_doi 10.1107/S2056989015008890
_journal_volume 71
_journal_year 2015
_chemical_formula_iupac '[Cd (N C S)2 (C6 H7 N O)2]'
_chemical_formula_moiety 'C14 H14 Cd N4 O2 S2'
_chemical_formula_sum 'C14 H14 Cd N4 O2 S2'
_chemical_formula_weight 446.81
_chemical_name_systematic
;
Poly[[\m-4-(hydroxymethyl)pyridine-\k^2^<i>N</i>:<i>O</i>][4-\
(hydroxymethyl)pyridine-\k<i>N</i>](\m-thiocyanato-\k^2^<i>N</i>:<i>S</i>)\
(thiocyanato-\k<i>N</i>)cadmium]
;
_space_group_crystal_system monoclinic
_space_group_IT_number 14
_space_group_name_Hall '-P 2ybc'
_space_group_name_H-M_alt 'P 1 21/c 1'
_symmetry_space_group_name_Hall '-P 2ybc'
_symmetry_space_group_name_H-M 'P 1 21/c 1'
_atom_sites_solution_hydrogens mixed
_audit_creation_method SHELXL-2013
_cell_angle_alpha 90
_cell_angle_beta 105.965(2)
_cell_angle_gamma 90
_cell_formula_units_Z 4
_cell_length_a 10.9124(3)
_cell_length_b 20.3261(6)
_cell_length_c 7.9722(2)
_cell_measurement_temperature 200(2)
_cell_measurement_theta_max 26.739
_cell_measurement_theta_min 1.941
_cell_volume 1700.08(8)
_computing_cell_refinement
;
X-AREA (Stoe, 2008)
;
_computing_data_collection
;
X-AREA (Stoe, 2008)
;
_computing_data_reduction
;
X-AREA (Stoe, 2008)
;
_computing_molecular_graphics
;
XP in SHELXTL (Sheldrick, 2008) and DIAMOND (Brandenburg, 1999)
;
_computing_publication_material
;
publCIF (Westrip, 2010)
;
_computing_structure_refinement
;
SHELXL2013 (Sheldrick, 2015)
;
_computing_structure_solution
;
SHELXS97 (Sheldrick, 2008)
;
_diffrn_ambient_temperature 200(2)
_diffrn_measured_fraction_theta_full 1.000
_diffrn_measured_fraction_theta_max 0.998
_diffrn_measurement_device_type 'Stoe IPDS-2'
_diffrn_measurement_method 'omega scans'
_diffrn_radiation_type MoK\a
_diffrn_radiation_wavelength 0.71073
_diffrn_reflns_av_R_equivalents 0.0629
_diffrn_reflns_limit_h_max 13
_diffrn_reflns_limit_h_min -13
_diffrn_reflns_limit_k_max 25
_diffrn_reflns_limit_k_min -25
_diffrn_reflns_limit_l_max 10
_diffrn_reflns_limit_l_min -10
_diffrn_reflns_number 25370
_diffrn_reflns_theta_full 25.242
_diffrn_reflns_theta_max 26.739
_diffrn_reflns_theta_min 1.941
_exptl_absorpt_coefficient_mu 1.543
_exptl_absorpt_correction_T_max 0.6715
_exptl_absorpt_correction_T_min 0.5263
_exptl_absorpt_correction_type numerical
_exptl_absorpt_process_details
;
(<i>X-SHAPE</i> and <i>X-RED 32</i>; Stoe, 2008)
;
_exptl_crystal_colour colorless
_exptl_crystal_density_diffrn 1.746
_exptl_crystal_description block
_exptl_crystal_F_000 888
_exptl_crystal_size_max 0.47
_exptl_crystal_size_mid 0.33
_exptl_crystal_size_min 0.20
_refine_diff_density_max 0.392
_refine_diff_density_min -0.440
_refine_ls_extinction_method none
_refine_ls_goodness_of_fit_ref 1.117
_refine_ls_hydrogen_treatment constr
_refine_ls_matrix_type full
_refine_ls_number_parameters 245
_refine_ls_number_reflns 3597
_refine_ls_number_restraints 0
_refine_ls_restrained_S_all 1.117
_refine_ls_R_factor_all 0.0302
_refine_ls_R_factor_gt 0.0247
_refine_ls_shift/su_max 0.003
_refine_ls_shift/su_mean 0.000
_refine_ls_structure_factor_coef Fsqd
_refine_ls_weighting_details 'w=1/[\s^2^(Fo^2^)+(0.0217P)^2^+1.0598P] where P=(Fo^2^+2Fc^2^)/3'
_refine_ls_weighting_scheme calc
_refine_ls_wR_factor_gt 0.0567
_refine_ls_wR_factor_ref 0.0584
_reflns_number_gt 3259
_reflns_number_total 3597
_reflns_threshold_expression I>2\s(I)
_cod_data_source_file wm5156sup1.cf
_cod_data_source_block I
_cod_database_code 2240620
_shelx_space_group_comment
;
The symmetry employed for this shelxl refinement is uniquely defined
by the following loop, which should always be used as a source of
symmetry information in preference to the above space-group names.
They are only intended as comments.
;
_shelxl_version_number .2013

loop_
_space_group_symop_operation_xyz
'x, y, z'
'-x, y+1/2, -z+1/2'
'-x, -y, -z'
'x, -y-1/2, z-1/2'

loop_
_atom_site_type_symbol
_atom_site_label
_atom_site_fract_x
_atom_site_fract_y
_atom_site_fract_z
_atom_site_U_iso_or_equiv
_atom_site_adp_type
_atom_site_calc_flag
_atom_site_occupancy
_atom_site_disorder_assembly
_atom_site_disorder_group
Cd Cd1 0.70099(2) 0.59480(2) 0.62587(2) 0.02720(6) Uani d 1 . .
N N1 0.8330(2) 0.65716(10) 0.8375(3) 0.0371(5) Uani d 1 . .
C C1 0.9127(2) 0.68944(11) 0.9253(3) 0.0274(5) Uani d 1 . .
S S1 1.02442(6) 0.73463(3) 1.05226(9) 0.03659(15) Uani d 1 . .
N N2 0.4160(2) 0.45729(11) 0.6240(3) 0.0390(5) Uani d 1 . .
C C2 0.4891(2) 0.49106(11) 0.7172(3) 0.0291(5) Uani d 1 . .
S S2 0.59224(7) 0.53855(3) 0.85273(8) 0.04034(16) Uani d 1 . .
N N11 0.5601(2) 0.68370(10) 0.5577(3) 0.0338(5) Uani d 1 . .
C C11 0.4387(3) 0.67718(14) 0.4676(4) 0.0477(7) Uani d 1 . .
H H11 0.4082 0.6342 0.4318 0.057 Uiso calc 1 . .
C C12 0.3544(3) 0.72883(15) 0.4229(4) 0.0515(8) Uani d 1 . .
H H12 0.2685 0.7212 0.3582 0.062 Uiso calc 1 . .
C C13 0.3958(3) 0.79188(13) 0.4729(4) 0.0396(6) Uani d 1 . .
C C14 0.5211(3) 0.79861(14) 0.5691(5) 0.0587(9) Uani d 1 . .
H H14 0.5536 0.8409 0.6090 0.070 Uiso calc 1 . .
C C15 0.5992(3) 0.74464(13) 0.6074(5) 0.0521(8) Uani d 1 . .
H H15 0.6855 0.7509 0.6726 0.062 Uiso calc 1 . .
C C16 0.3100(3) 0.85176(15) 0.4315(5) 0.0578(9) Uani d 1 . .
H H16A 0.2975 0.8690 0.5418 0.069 Uiso calc 1 . .
H H16B 0.3538 0.8863 0.3821 0.069 Uiso calc 1 . .
O O11 0.1919(2) 0.84038(11) 0.3164(3) 0.0560(6) Uani d 1 . .
H H11O 0.1440 0.8225 0.3695 0.084 Uiso calc 1 . .
N N21 0.8576(2) 0.51330(10) 0.6674(3) 0.0331(5) Uani d 1 . .
C C21 0.9847(8) 0.5311(4) 0.7358(11) 0.0369(17) Uani d 0.46 A 1
H H21 1.0044 0.5753 0.7720 0.044 Uiso calc 0.46 A 1
C C22 1.0837(8) 0.4867(4) 0.7529(10) 0.0371(17) Uani d 0.46 A 1
H H22 1.1695 0.5001 0.8019 0.045 Uiso calc 0.46 A 1
C C23 1.0562(2) 0.42284(12) 0.6982(3) 0.0315(5) Uani d 1 . .
C C24 0.9315(9) 0.4061(4) 0.6329(12) 0.0421(19) Uani d 0.46 A 1
H H24 0.9090 0.3620 0.5981 0.050 Uiso calc 0.46 A 1
C C25 0.8377(10) 0.4528(5) 0.6170(13) 0.040(2) Uani d 0.46 A 1
H H25 0.7521 0.4396 0.5653 0.048 Uiso calc 0.46 A 1
C C21' 0.9611(8) 0.5162(4) 0.7970(9) 0.0456(18) Uani d 0.54 A 2
H H21' 0.9666 0.5494 0.8825 0.055 Uiso calc 0.54 A 2
C C22' 1.0627(8) 0.4740(4) 0.8169(9) 0.0435(17) Uani d 0.54 A 2
H H22' 1.1371 0.4797 0.9113 0.052 Uiso calc 0.54 A 2
C C24' 0.9438(7) 0.4180(3) 0.5626(9) 0.0372(15) Uani d 0.54 A 2
H H24' 0.9342 0.3840 0.4781 0.045 Uiso calc 0.54 A 2
C C25' 0.8466(9) 0.4627(4) 0.5515(10) 0.0365(17) Uani d 0.54 A 2
H H25' 0.7697 0.4581 0.4606 0.044 Uiso calc 0.54 A 2
C C26 1.1645(3) 0.37527(14) 0.7161(4) 0.0394(6) Uani d 1 . .
H H26A 1.2445 0.3965 0.7837 0.047 Uiso calc 1 . .
H H26B 1.1497 0.3364 0.7828 0.047 Uiso calc 1 . .
O O21 1.17960(17) 0.35385(8) 0.5527(2) 0.0352(4) Uani d 1 . .
H H21O 1.1185 0.3283 0.5100 0.053 Uiso d 1 . .

loop_
_atom_site_aniso_label
_atom_site_aniso_U_11
_atom_site_aniso_U_22
_atom_site_aniso_U_33
_atom_site_aniso_U_12
_atom_site_aniso_U_13
_atom_site_aniso_U_23
Cd1 0.02612(10) 0.02547(9) 0.02941(10) -0.00284(6) 0.00661(7) -0.00213(6)
N1 0.0362(12) 0.0363(11) 0.0353(11) -0.0040(10) 0.0041(10) -0.0081(9)
C1 0.0310(12) 0.0257(10) 0.0268(11) 0.0038(9) 0.0101(10) 0.0012(9)
S1 0.0352(3) 0.0342(3) 0.0357(3) -0.0051(3) 0.0018(3) -0.0052(3)
N2 0.0413(13) 0.0408(11) 0.0337(11) -0.0132(10) 0.0081(10) -0.0055(9)
C2 0.0319(13) 0.0285(11) 0.0298(12) 0.0006(10) 0.0135(10) 0.0028(9)
S2 0.0436(4) 0.0491(4) 0.0293(3) -0.0211(3) 0.0117(3) -0.0072(3)
N11 0.0285(11) 0.0324(10) 0.0381(11) -0.0011(8) 0.0052(9) -0.0008(9)
C11 0.0339(15) 0.0357(14) 0.0641(19) 0.0000(11) -0.0025(13) -0.0130(13)
C12 0.0317(15) 0.0474(16) 0.064(2) 0.0022(12) -0.0054(14) -0.0131(14)
C13 0.0342(14) 0.0353(13) 0.0474(15) 0.0020(11) 0.0083(12) 0.0023(11)
C14 0.0390(17) 0.0307(13) 0.093(3) -0.0030(12) -0.0039(17) -0.0012(15)
C15 0.0320(15) 0.0327(13) 0.080(2) -0.0039(11) -0.0046(15) -0.0001(14)
C16 0.0403(17) 0.0426(16) 0.082(2) 0.0062(13) 0.0033(16) 0.0040(16)
O11 0.0403(12) 0.0575(13) 0.0648(14) 0.0061(10) 0.0053(10) 0.0117(11)
N21 0.0369(12) 0.0297(10) 0.0348(11) 0.0041(9) 0.0132(9) 0.0021(8)
C21 0.032(4) 0.033(3) 0.043(5) -0.002(3) 0.005(3) -0.012(3)
C22 0.031(3) 0.048(4) 0.032(5) 0.006(3) 0.008(3) -0.009(3)
C23 0.0361(13) 0.0318(11) 0.0301(12) 0.0034(10) 0.0150(10) 0.0053(9)
C24 0.044(4) 0.026(3) 0.057(6) -0.002(3) 0.014(4) -0.003(4)
C25 0.029(4) 0.029(4) 0.063(7) -0.004(3) 0.016(5) 0.000(4)
C21' 0.051(5) 0.050(4) 0.032(4) 0.014(3) 0.005(3) -0.009(3)
C22' 0.044(4) 0.052(4) 0.028(4) 0.012(3) 0.001(3) -0.009(3)
C24' 0.041(3) 0.031(3) 0.038(4) 0.004(2) 0.009(3) -0.005(3)
C25' 0.035(4) 0.031(3) 0.041(4) -0.001(3) 0.005(3) -0.003(3)
C26 0.0435(15) 0.0432(14) 0.0353(14) 0.0099(12) 0.0170(12) 0.0054(11)
O21 0.0388(10) 0.0305(8) 0.0427(10) -0.0039(7) 0.0217(8) -0.0027(7)

loop_
_atom_type_symbol
_atom_type_description
_atom_type_scat_dispersion_real
_atom_type_scat_dispersion_imag
_atom_type_scat_source
C C 0.0033 0.0016 'International Tables Vol C Tables 4.2.6.8 and 6.1.1.4'
H H 0.0000 0.0000 'International Tables Vol C Tables 4.2.6.8 and 6.1.1.4'
N N 0.0061 0.0033 'International Tables Vol C Tables 4.2.6.8 and 6.1.1.4'
O O 0.0106 0.0060 'International Tables Vol C Tables 4.2.6.8 and 6.1.1.4'
S S 0.1246 0.1234 'International Tables Vol C Tables 4.2.6.8 and 6.1.1.4'
Cd Cd -0.8075 1.2024 'International Tables Vol C Tables 4.2.6.8 and 6.1.1.4'

loop_
_geom_angle_atom_site_label_1
_geom_angle_atom_site_label_2
_geom_angle_atom_site_label_3
_geom_angle_site_symmetry_1
_geom_angle_site_symmetry_3
_geom_angle
N1 Cd1 N2 . 3_666 169.07(8)
N1 Cd1 N11 . . 89.06(7)
N2 Cd1 N11 3_666 . 88.96(8)
N1 Cd1 N21 . . 90.03(8)
N2 Cd1 N21 3_666 . 90.36(8)
N11 Cd1 N21 . . 171.60(7)
N1 Cd1 O21 . 3_766 82.07(7)
N2 Cd1 O21 3_666 3_766 87.11(7)
N11 Cd1 O21 . 3_766 87.47(7)
N21 Cd1 O21 . 3_766 84.13(7)
N1 Cd1 S2 . . 92.58(6)
N2 Cd1 S2 3_666 . 98.31(6)
N11 Cd1 S2 . . 95.85(6)
N21 Cd1 S2 . . 92.54(5)
O21 Cd1 S2 3_766 . 173.68(5)
C1 N1 Cd1 . . 168.3(2)
N1 C1 S1 . . 179.0(2)
C2 N2 Cd1 . 3_666 161.6(2)
N2 C2 S2 . . 179.0(2)
C2 S2 Cd1 . . 99.07(9)
C11 N11 C15 . . 116.3(2)
C11 N11 Cd1 . . 122.87(17)
C15 N11 Cd1 . . 120.82(17)
N11 C11 C12 . . 124.0(3)
N11 C11 H11 . . 118.0
C12 C11 H11 . . 118.0
C11 C12 C13 . . 119.4(3)
C11 C12 H12 . . 120.3
C13 C12 H12 . . 120.3
C14 C13 C12 . . 116.6(3)
C14 C13 C16 . . 120.0(3)
C12 C13 C16 . . 123.3(3)
C15 C14 C13 . . 120.4(3)
C15 C14 H14 . . 119.8
C13 C14 H14 . . 119.8
N11 C15 C14 . . 123.2(3)
N11 C15 H15 . . 118.4
C14 C15 H15 . . 118.4
O11 C16 C13 . . 114.7(3)
O11 C16 H16A . . 108.6
C13 C16 H16A . . 108.6
O11 C16 H16B . . 108.6
C13 C16 H16B . . 108.6
H16A C16 H16B . . 107.6
C16 O11 H11O . . 109.5
C21' N21 C25' . . 117.8(5)
C25 N21 C21 . . 115.7(6)
C25 N21 Cd1 . . 125.2(5)
C21' N21 Cd1 . . 121.3(4)
C25' N21 Cd1 . . 120.8(4)
C21 N21 Cd1 . . 118.8(4)
C22 C21 N21 . . 122.3(7)
C22 C21 H21 . . 118.8
N21 C21 H21 . . 118.8
C23 C22 C21 . . 119.2(7)
C23 C22 H22 . . 120.4
C21 C22 H22 . . 120.4
C24 C23 C22 . . 117.8(5)
C22' C23 C24' . . 116.6(5)
C24 C23 C26 . . 123.6(4)
C22 C23 C26 . . 118.7(4)
C22' C23 C26 . . 121.5(4)
C24' C23 C26 . . 121.9(4)
C23 C24 C25 . . 120.2(8)
C23 C24 H24 . . 119.9
C25 C24 H24 . . 119.9
N21 C25 C24 . . 124.8(9)
N21 C25 H25 . . 117.6
C24 C25 H25 . . 117.6
N21 C21' C22' . . 123.9(7)
N21 C21' H21' . . 118.1
C22' C21' H21' . . 118.1
C21' C22' C23 . . 119.8(6)
C21' C22' H22' . . 120.1
C23 C22' H22' . . 120.1
C25' C24' C23 . . 119.9(6)
C25' C24' H24' . . 120.0
C23 C24' H24' . . 120.0
N21 C25' C24' . . 121.9(7)
N21 C25' H25' . . 119.0
C24' C25' H25' . . 119.0
O21 C26 C23 . . 113.3(2)
O21 C26 H26A . . 108.9
C23 C26 H26A . . 108.9
O21 C26 H26B . . 108.9
C23 C26 H26B . . 108.9
H26A C26 H26B . . 107.7
C26 O21 Cd1 . 3_766 128.55(16)
C26 O21 H21O . . 106.3
Cd1 O21 H21O 3_766 . 121.7

loop_
_geom_bond_atom_site_label_1
_geom_bond_atom_site_label_2
_geom_bond_site_symmetry_2
_geom_bond_distance
Cd1 N1 . 2.279(2)
Cd1 N2 3_666 2.306(2)
Cd1 N11 . 2.337(2)
Cd1 N21 . 2.337(2)
Cd1 O21 3_766 2.4153(17)
Cd1 S2 . 2.6771(7)
N1 C1 . 1.158(3)
C1 S1 . 1.636(2)
N2 C2 . 1.155(3)
N2 Cd1 3_666 2.306(2)
C2 S2 . 1.643(2)
N11 C11 . 1.329(3)
N11 C15 . 1.334(3)
C11 C12 . 1.376(4)
C11 H11 . 0.9500
C12 C13 . 1.381(4)
C12 H12 . 0.9500
C13 C14 . 1.379(4)
C13 C16 . 1.516(4)
C14 C15 . 1.371(4)
C14 H14 . 0.9500
C15 H15 . 0.9500
C16 O11 . 1.380(4)
C16 H16A . 0.9900
C16 H16B . 0.9900
O11 H11O . 0.8400
N21 C25 . 1.294(11)
N21 C21' . 1.305(8)
N21 C25' . 1.366(9)
N21 C21 . 1.392(9)
C21 C22 . 1.385(12)
C21 H21 . 0.9500
C22 C23 . 1.376(9)
C22 H22 . 0.9500
C23 C24 . 1.360(9)
C23 C22' . 1.395(8)
C23 C24' . 1.398(8)
C23 C26 . 1.503(4)
C24 C25 . 1.376(14)
C24 H24 . 0.9500
C25 H25 . 0.9500
C21' C22' . 1.376(11)
C21' H21' . 0.9500
C22' H22' . 0.9500
C24' C25' . 1.381(12)
C24' H24' . 0.9500
C25' H25' . 0.9500
C26 O21 . 1.426(3)
C26 H26A . 0.9900
C26 H26B . 0.9900
O21 Cd1 3_766 2.4152(17)
O21 H21O . 0.8400

loop_
_geom_hbond_atom_site_label_D
_geom_hbond_atom_site_label_H
_geom_hbond_atom_site_label_A
_geom_hbond_site_symmetry_A
_geom_hbond_distance_DH
_geom_hbond_distance_HA
_geom_hbond_distance_DA
_geom_hbond_angle_DHA
O11 H11O S1 4_475 0.84 2.49 3.330(2) 173.5
O21 H21O S1 2_746 0.84 2.42 3.2410(18) 164.4

_cod_database_fobs_code 2240620
